data_2243309
loop_
_publ_author_name
'Kiran Kumar, Haruvegowda'
'Yathirajan, Hemmige S.'
'Harish Chinthal, Chayanna'
'Foro, Sabine'
'Glidewell, Christopher'

_publ_section_title
;
 Crystal structures of the recreational drug
 <i>N</i>-(4-methoxyphenyl)piperazine (MeOPP) and three of its salts
;
_journal_coeditor_code ZL2772
_journal_issue 4
_journal_name_full 'Acta Crystallographica Section E'
_journal_page_first 488
_journal_page_last 495
_journal_paper_doi 10.1107/S2056989020002844
_journal_volume 76
_journal_year 2020
_chemical_formula_iupac 'C11 H17 N2 O +, C7 H3 N2 O6 -'
_chemical_formula_moiety 'C11 H17 N2 O +, C7 H3 N2 O6 -'
_chemical_formula_sum 'C18 H20 N4 O7'
_chemical_formula_weight 404.38
_chemical_name_systematic
;
4-(4-Methoxyphenyl)piperazin-1-ium 3,5-dinitrobenzoate
;
_space_group_crystal_system triclinic
_space_group_IT_number 2
_space_group_name_Hall '-P 1'
_space_group_name_H-M_alt 'P -1'
_atom_sites_solution_hydrogens mixed
_atom_sites_solution_primary dual
_audit_creation_method SHELXL-2014
_cell_angle_alpha 92.238(4)
_cell_angle_beta 97.057(4)
_cell_angle_gamma 108.618(5)
_cell_formula_units_Z 2
_cell_length_a 7.4365(4)
_cell_length_b 10.6276(6)
_cell_length_c 13.2700(6)
_cell_measurement_reflns_used 4210
_cell_measurement_temperature 293(2)
_cell_measurement_theta_max 27.755
_cell_measurement_theta_min 2.655
_cell_volume 982.92(9)
_computing_cell_refinement
;
CrysAlis RED (Oxford Diffraction, 2009)
;
_computing_data_collection
;
CrysAlis CCD (Oxford Diffraction, 2009)
;
_computing_data_reduction
;
CrysAlis RED (Oxford Diffraction, 2009)
;
_computing_molecular_graphics
;
PLATON (Spek, 2020)
;
_computing_publication_material
;
SHELXL-2014 (Sheldrick, 2015b) and PLATON (Spek, 2020)
;
_computing_structure_refinement
;
SHELXL-2014 (Sheldrick, 2015b)
;
_computing_structure_solution
;
SHELXT (Sheldrick, 2015a)
;
_diffrn_ambient_temperature 293(2)
_diffrn_measured_fraction_theta_full 0.999
_diffrn_measured_fraction_theta_max 0.928
_diffrn_measurement_device_type
;
Oxford Diffraction Xcalibur
with Sapphire CCD
;
_diffrn_measurement_method '\w scans'
_diffrn_radiation_monochromator graphite
_diffrn_radiation_type MoK\a
_diffrn_radiation_wavelength 0.71073
_diffrn_reflns_av_R_equivalents 0.0105
_diffrn_reflns_av_unetI/netI 0.0174
_diffrn_reflns_limit_h_max 9
_diffrn_reflns_limit_h_min -7
_diffrn_reflns_limit_k_max 13
_diffrn_reflns_limit_k_min -13
_diffrn_reflns_limit_l_max 9
_diffrn_reflns_limit_l_min -16
_diffrn_reflns_number 7013
_diffrn_reflns_theta_full 25.242
_diffrn_reflns_theta_max 27.534
_diffrn_reflns_theta_min 2.655
_diffrn_source 'Enhance (Mo) X-ray Source'
_diffrn_standards_decay_% 0
_diffrn_standards_interval_count 0
_diffrn_standards_interval_time 0
_diffrn_standards_number 0
_exptl_absorpt_coefficient_mu 0.107
_exptl_absorpt_correction_T_max 0.950
_exptl_absorpt_correction_T_min 0.765
_exptl_absorpt_correction_type multi-scan
_exptl_absorpt_process_details
;
(CrysAlis RED; Oxford Diffraction, 2009)
;
_exptl_crystal_colour yellow
_exptl_crystal_density_diffrn 1.366
_exptl_crystal_description block
_exptl_crystal_F_000 424
_exptl_crystal_size_max 0.500
_exptl_crystal_size_mid 0.480
_exptl_crystal_size_min 0.480
_refine_diff_density_max 0.146
_refine_diff_density_min -0.187
_refine_ls_extinction_method none
_refine_ls_goodness_of_fit_ref 1.024
_refine_ls_hydrogen_treatment mixed
_refine_ls_matrix_type full
_refine_ls_number_parameters 268
_refine_ls_number_reflns 4202
_refine_ls_number_restraints 0
_refine_ls_restrained_S_all 1.024
_refine_ls_R_factor_all 0.0600
_refine_ls_R_factor_gt 0.0406
_refine_ls_shift/su_max 0.000
_refine_ls_shift/su_mean 0.000
_refine_ls_structure_factor_coef Fsqd
_refine_ls_weighting_details 'w=1/[\s^2^(Fo^2^)+(0.0482P)^2^+0.2082P] where P=(Fo^2^+2Fc^2^)/3'
_refine_ls_weighting_scheme calc
_refine_ls_wR_factor_gt 0.1000
_refine_ls_wR_factor_ref 0.1097
_reflns_number_gt 3057
_reflns_number_total 4202
_reflns_threshold_expression 'I > 2\s(I)'
_cod_data_source_file zl2772sup1.cif
_cod_data_source_block II
_cod_database_code 2243309
_shelx_space_group_comment
;
The symmetry employed for this shelxl refinement is uniquely defined
by the following loop, which should always be used as a source of
symmetry information in preference to the above space-group names.
They are only intended as comments.
;
_shelx_estimated_absorpt_t_min 0.948
_shelx_estimated_absorpt_t_max 0.950
_shelxl_version_number 2.014

loop_
_space_group_symop_operation_xyz
'x, y, z'
'-x, -y, -z'

loop_
_atom_site_type_symbol
_atom_site_label
_atom_site_fract_x
_atom_site_fract_y
_atom_site_fract_z
_atom_site_U_iso_or_equiv
_atom_site_adp_type
_atom_site_calc_flag
_atom_site_occupancy
_atom_site_disorder_assembly
_atom_site_disorder_group
N N1 0.4909(2) 0.44996(14) 0.34081(10) 0.0521(3) Uani d 1 . .
H H11 0.578(3) 0.5249(19) 0.3837(14) 0.063 Uiso d 1 . .
H H12 0.464(3) 0.3711(18) 0.3776(14) 0.063 Uiso d 1 . .
C C2 0.3094(3) 0.47725(16) 0.31197(13) 0.0579(4) Uani d 1 . .
H H2A 0.2620 0.4993 0.3729 0.070 Uiso calc 1 . .
H H2B 0.2140 0.3982 0.2761 0.070 Uiso calc 1 . .
C C3 0.3399(3) 0.59140(16) 0.24455(12) 0.0518(4) Uani d 1 . .
H H3A 0.2191 0.6068 0.2249 0.062 Uiso calc 1 . .
H H3B 0.4290 0.6719 0.2819 0.062 Uiso calc 1 . .
N N4 0.41580(19) 0.56126(12) 0.15311(9) 0.0475(3) Uani d 1 . .
C C5 0.5974(3) 0.54000(17) 0.18174(12) 0.0532(4) Uani d 1 . .
H H5A 0.6890 0.6204 0.2180 0.064 Uiso calc 1 . .
H H5B 0.6473 0.5205 0.1209 0.064 Uiso calc 1 . .
C C6 0.5732(3) 0.42574(17) 0.24871(13) 0.0601(5) Uani d 1 . .
H H6A 0.4893 0.3441 0.2105 0.072 Uiso calc 1 . .
H H6B 0.6967 0.4147 0.2689 0.072 Uiso calc 1 . .
C C21 0.4128(2) 0.65236(14) 0.07691(11) 0.0443(3) Uani d 1 . .
C C22 0.2377(2) 0.65974(17) 0.03241(12) 0.0555(4) Uani d 1 . .
H H22 0.1256 0.6063 0.0536 0.067 Uiso calc 1 . .
C C23 0.2264(2) 0.74413(18) -0.04220(13) 0.0572(4) Uani d 1 . .
H H23 0.1074 0.7474 -0.0706 0.069 Uiso calc 1 . .
C C24 0.3915(2) 0.82446(16) -0.07540(11) 0.0468(4) Uani d 1 . .
C C25 0.5662(2) 0.81844(16) -0.03278(11) 0.0477(4) Uani d 1 . .
H H25 0.6779 0.8715 -0.0546 0.057 Uiso calc 1 . .
C C26 0.5764(2) 0.73326(16) 0.04294(11) 0.0477(4) Uani d 1 . .
H H26 0.6957 0.7305 0.0714 0.057 Uiso calc 1 . .
O O24 0.36537(16) 0.90394(12) -0.15109(9) 0.0609(3) Uani d 1 . .
C C27 0.5312(2) 0.98606(18) -0.18771(14) 0.0595(4) Uani d 1 . .
H H27A 0.4941 1.0364 -0.2401 0.089 Uiso calc 1 . .
H H27B 0.6143 1.0459 -0.1327 0.089 Uiso calc 1 . .
H H27C 0.5973 0.9314 -0.2151 0.089 Uiso calc 1 . .
C C31 0.75477(19) 0.90885(13) 0.44906(10) 0.0370(3) Uani d 1 . .
C C32 0.74671(19) 1.02627(13) 0.49332(11) 0.0379(3) Uani d 1 . .
H H32 0.6919 1.0266 0.5526 0.045 Uiso calc 1 . .
C C33 0.8211(2) 1.14339(13) 0.44845(11) 0.0397(3) Uani d 1 . .
C C34 0.9027(2) 1.14837(15) 0.36080(11) 0.0425(3) Uani d 1 . .
H H34 0.9502 1.2278 0.3310 0.051 Uiso calc 1 . .
C C35 0.91080(19) 1.03023(15) 0.31926(10) 0.0416(3) Uani d 1 . .
C C36 0.8395(2) 0.91119(14) 0.36128(11) 0.0413(3) Uani d 1 . .
H H36 0.8480 0.8331 0.3312 0.050 Uiso calc 1 . .
C C37 0.6792(2) 0.77976(14) 0.49869(12) 0.0442(3) Uani d 1 . .
O O31 0.70674(18) 0.67975(10) 0.46073(10) 0.0624(3) Uani d 1 . .
O O32 0.59993(18) 0.78544(11) 0.57568(10) 0.0617(3) Uani d 1 . .
N N33 0.8205(2) 1.26892(13) 0.49865(12) 0.0556(4) Uani d 1 . .
O O33 0.7947(3) 1.26858(14) 0.58726(12) 0.0877(5) Uani d 1 . .
O O34 0.8460(2) 1.36548(11) 0.44914(12) 0.0745(4) Uani d 1 . .
N N35 1.00278(19) 1.03268(17) 0.22712(11) 0.0575(4) Uani d 1 . .
O O35 0.9969(2) 0.92646(16) 0.18661(11) 0.0886(5) Uani d 1 . .
O O36 1.08186(19) 1.14064(15) 0.19653(10) 0.0723(4) Uani d 1 . .

loop_
_atom_site_aniso_label
_atom_site_aniso_U_11
_atom_site_aniso_U_22
_atom_site_aniso_U_33
_atom_site_aniso_U_12
_atom_site_aniso_U_13
_atom_site_aniso_U_23
N1 0.0813(10) 0.0340(7) 0.0413(7) 0.0163(7) 0.0151(7) 0.0085(6)
C2 0.0783(12) 0.0465(9) 0.0517(9) 0.0171(8) 0.0255(9) 0.0128(7)
C3 0.0688(11) 0.0490(9) 0.0434(8) 0.0220(8) 0.0200(8) 0.0106(7)
N4 0.0625(8) 0.0452(7) 0.0365(6) 0.0178(6) 0.0121(6) 0.0052(5)
C5 0.0726(11) 0.0562(9) 0.0390(8) 0.0285(8) 0.0170(8) 0.0091(7)
C6 0.0932(14) 0.0516(9) 0.0463(9) 0.0353(9) 0.0179(9) 0.0066(7)
C21 0.0539(9) 0.0432(8) 0.0331(7) 0.0126(7) 0.0060(6) 0.0004(6)
C22 0.0475(9) 0.0609(10) 0.0494(9) 0.0045(8) 0.0083(7) 0.0100(8)
C23 0.0430(9) 0.0721(11) 0.0525(9) 0.0141(8) 0.0020(7) 0.0152(8)
C24 0.0511(9) 0.0534(9) 0.0352(7) 0.0161(7) 0.0056(6) 0.0062(7)
C25 0.0458(9) 0.0581(9) 0.0386(8) 0.0140(7) 0.0101(6) 0.0090(7)
C26 0.0475(9) 0.0591(9) 0.0378(8) 0.0186(7) 0.0067(6) 0.0069(7)
O24 0.0505(7) 0.0792(8) 0.0544(7) 0.0201(6) 0.0080(5) 0.0293(6)
C27 0.0565(10) 0.0651(11) 0.0575(10) 0.0177(8) 0.0105(8) 0.0234(9)
C31 0.0330(7) 0.0355(7) 0.0397(7) 0.0091(5) -0.0009(5) 0.0061(6)
C32 0.0348(7) 0.0413(7) 0.0382(7) 0.0127(6) 0.0052(6) 0.0074(6)
C33 0.0377(7) 0.0351(7) 0.0466(8) 0.0131(6) 0.0030(6) 0.0062(6)
C34 0.0367(8) 0.0421(8) 0.0464(8) 0.0092(6) 0.0036(6) 0.0155(6)
C35 0.0328(7) 0.0539(9) 0.0357(7) 0.0107(6) 0.0038(6) 0.0073(6)
C36 0.0385(8) 0.0398(7) 0.0433(8) 0.0120(6) 0.0008(6) -0.0011(6)
C37 0.0415(8) 0.0353(7) 0.0505(9) 0.0077(6) -0.0015(7) 0.0091(6)
O31 0.0784(8) 0.0349(6) 0.0698(8) 0.0157(5) 0.0036(6) 0.0028(5)
O32 0.0726(8) 0.0484(6) 0.0700(8) 0.0186(6) 0.0285(7) 0.0260(6)
N33 0.0577(9) 0.0405(7) 0.0724(10) 0.0205(6) 0.0109(7) 0.0057(7)
O33 0.1379(14) 0.0651(9) 0.0746(10) 0.0460(9) 0.0368(9) -0.0020(7)
O34 0.0822(9) 0.0374(6) 0.1060(11) 0.0211(6) 0.0133(8) 0.0183(7)
N35 0.0442(8) 0.0778(11) 0.0466(8) 0.0131(7) 0.0107(6) 0.0044(8)
O35 0.0877(11) 0.0931(11) 0.0767(9) 0.0117(8) 0.0374(8) -0.0187(8)
O36 0.0611(8) 0.0951(10) 0.0654(8) 0.0219(7) 0.0285(6) 0.0330(7)

loop_
_atom_type_symbol
_atom_type_description
_atom_type_scat_dispersion_real
_atom_type_scat_dispersion_imag
_atom_type_scat_source
C C 0.0033 0.0016 'International Tables Vol C Tables 4.2.6.8 and 6.1.1.4'
H H 0.0000 0.0000 'International Tables Vol C Tables 4.2.6.8 and 6.1.1.4'
N N 0.0061 0.0033 'International Tables Vol C Tables 4.2.6.8 and 6.1.1.4'
O O 0.0106 0.0060 'International Tables Vol C Tables 4.2.6.8 and 6.1.1.4'

loop_
_geom_angle_atom_site_label_1
_geom_angle_atom_site_label_2
_geom_angle_atom_site_label_3
_geom_angle_site_symmetry_1
_geom_angle_site_symmetry_3
_geom_angle
_geom_angle_publ_flag
C2 N1 C6 . . 110.43(13) ?
C2 N1 H11 . . 108.2(11) ?
C6 N1 H11 . . 111.1(11) ?
C2 N1 H12 . . 108.4(11) ?
C6 N1 H12 . . 108.7(10) ?
H11 N1 H12 . . 110.0(15) ?
N1 C2 C3 . . 110.47(14) ?
N1 C2 H2A . . 109.6 ?
C3 C2 H2A . . 109.6 ?
N1 C2 H2B . . 109.6 ?
C3 C2 H2B . . 109.6 ?
H2A C2 H2B . . 108.1 ?
N4 C3 C2 . . 110.40(13) ?
N4 C3 H3A . . 109.6 ?
C2 C3 H3A . . 109.6 ?
N4 C3 H3B . . 109.6 ?
C2 C3 H3B . . 109.6 ?
H3A C3 H3B . . 108.1 ?
C21 N4 C5 . . 115.97(12) ?
C21 N4 C3 . . 113.26(12) ?
C5 N4 C3 . . 109.90(12) ?
N4 C5 C6 . . 110.50(14) ?
N4 C5 H5A . . 109.6 ?
C6 C5 H5A . . 109.6 ?
N4 C5 H5B . . 109.6 ?
C6 C5 H5B . . 109.6 ?
H5A C5 H5B . . 108.1 ?
N1 C6 C5 . . 111.08(13) ?
N1 C6 H6A . . 109.4 ?
C5 C6 H6A . . 109.4 ?
N1 C6 H6B . . 109.4 ?
C5 C6 H6B . . 109.4 ?
H6A C6 H6B . . 108.0 ?
C26 C21 C22 . . 117.42(14) ?
C26 C21 N4 . . 123.45(14) ?
C22 C21 N4 . . 119.12(14) ?
C23 C22 C21 . . 121.53(15) ?
C23 C22 H22 . . 119.2 ?
C21 C22 H22 . . 119.2 ?
C22 C23 C24 . . 120.35(15) ?
C22 C23 H23 . . 119.8 ?
C24 C23 H23 . . 119.8 ?
O24 C24 C25 . . 124.83(14) ?
O24 C24 C23 . . 116.04(14) ?
C25 C24 C23 . . 119.13(14) ?
C24 C25 C26 . . 120.16(14) ?
C24 C25 H25 . . 119.9 ?
C26 C25 H25 . . 119.9 ?
C21 C26 C25 . . 121.40(15) ?
C21 C26 H26 . . 119.3 ?
C25 C26 H26 . . 119.3 ?
C24 O24 C27 . . 117.47(13) ?
O24 C27 H27A . . 109.5 ?
O24 C27 H27B . . 109.5 ?
H27A C27 H27B . . 109.5 ?
O24 C27 H27C . . 109.5 ?
H27A C27 H27C . . 109.5 ?
H27B C27 H27C . . 109.5 ?
C32 C31 C36 . . 119.36(12) ?
C32 C31 C37 . . 120.07(13) ?
C36 C31 C37 . . 120.52(13) ?
C31 C32 C33 . . 119.18(13) ?
C31 C32 H32 . . 120.4 ?
C33 C32 H32 . . 120.4 ?
C34 C33 C32 . . 122.74(13) ?
C34 C33 N33 . . 118.33(13) ?
C32 C33 N33 . . 118.88(13) ?
C33 C34 C35 . . 116.73(13) ?
C33 C34 H34 . . 121.6 ?
C35 C34 H34 . . 121.6 ?
C34 C35 C36 . . 122.71(13) ?
C34 C35 N35 . . 118.15(13) ?
C36 C35 N35 . . 119.13(14) ?
C35 C36 C31 . . 119.26(13) ?
C35 C36 H36 . . 120.4 ?
C31 C36 H36 . . 120.4 ?
O31 C37 O32 . . 126.39(14) ?
O31 C37 C31 . . 117.10(14) ?
O32 C37 C31 . . 116.49(13) ?
O33 N33 O34 . . 124.64(15) ?
O33 N33 C33 . . 117.22(13) ?
O34 N33 C33 . . 118.14(15) ?
O35 N35 O36 . . 124.03(15) ?
O35 N35 C35 . . 117.67(15) ?
O36 N35 C35 . . 118.29(15) ?

loop_
_geom_bond_atom_site_label_1
_geom_bond_atom_site_label_2
_geom_bond_site_symmetry_2
_geom_bond_distance
_geom_bond_publ_flag
N1 C2 . 1.478(2) ?
N1 C6 . 1.481(2) ?
N1 H11 . 0.96(2) ?
N1 H12 . 0.965(18) ?
C2 C3 . 1.511(2) ?
C2 H2A . 0.9700 ?
C2 H2B . 0.9700 ?
C3 N4 . 1.4654(19) ?
C3 H3A . 0.9700 ?
C3 H3B . 0.9700 ?
N4 C21 . 1.4301(18) ?
N4 C5 . 1.448(2) ?
C5 C6 . 1.510(2) ?
C5 H5A . 0.9700 ?
C5 H5B . 0.9700 ?
C6 H6A . 0.9700 ?
C6 H6B . 0.9700 ?
C21 C26 . 1.386(2) ?
C21 C22 . 1.389(2) ?
C22 C23 . 1.374(2) ?
C22 H22 . 0.9300 ?
C23 C24 . 1.387(2) ?
C23 H23 . 0.9300 ?
C24 O24 . 1.3724(18) ?
C24 C25 . 1.373(2) ?
C25 C26 . 1.390(2) ?
C25 H25 . 0.9300 ?
C26 H26 . 0.9300 ?
O24 C27 . 1.4181(19) ?
C27 H27A . 0.9600 ?
C27 H27B . 0.9600 ?
C27 H27C . 0.9600 ?
C31 C32 . 1.3803(19) ?
C31 C36 . 1.388(2) ?
C31 C37 . 1.5169(19) ?
C32 C33 . 1.3817(19) ?
C32 H32 . 0.9300 ?
C33 C34 . 1.372(2) ?
C33 N33 . 1.4693(19) ?
C34 C35 . 1.374(2) ?
C34 H34 . 0.9300 ?
C35 C36 . 1.376(2) ?
C35 N35 . 1.4696(19) ?
C36 H36 . 0.9300 ?
C37 O31 . 1.2440(18) ?
C37 O32 . 1.2495(19) ?
N33 O33 . 1.2143(19) ?
N33 O34 . 1.2165(17) ?
N35 O35 . 1.2169(19) ?
N35 O36 . 1.2211(18) ?

loop_
_geom_hbond_atom_site_label_D
_geom_hbond_atom_site_label_H
_geom_hbond_atom_site_label_A
_geom_hbond_site_symmetry_A
_geom_hbond_distance_DH
_geom_hbond_distance_HA
_geom_hbond_distance_DA
_geom_hbond_angle_DHA
_geom_hbond_publ_flag
N1 H11 O31 . 0.96(2) 1.814(19) 2.7638(18) 169(2) no
N1 H12 O32 2_666 0.964(18) 1.740(18) 2.6953(18) 170.5(17) no

loop_
_geom_torsion_atom_site_label_1
_geom_torsion_atom_site_label_2
_geom_torsion_atom_site_label_3
_geom_torsion_atom_site_label_4
_geom_torsion_site_symmetry_1
_geom_torsion_site_symmetry_2
_geom_torsion_site_symmetry_3
_geom_torsion_site_symmetry_4
_geom_torsion
_geom_torsion_publ_flag
C6 N1 C2 C3 . . . . -55.07(17) ?
N1 C2 C3 N4 . . . . 57.89(18) ?
C2 C3 N4 C21 . . . . 168.46(14) ?
C2 C3 N4 C5 . . . . -60.05(18) ?
C21 N4 C5 C6 . . . . -170.46(12) ?
C3 N4 C5 C6 . . . . 59.49(16) ?
C2 N1 C6 C5 . . . . 54.81(19) ?
N4 C5 C6 N1 . . . . -57.29(19) ?
C5 N4 C21 C26 . . . . -10.3(2) ?
C3 N4 C21 C26 . . . . 118.13(17) ?
C5 N4 C21 C22 . . . . 168.48(14) ?
C3 N4 C21 C22 . . . . -63.10(18) ?
C26 C21 C22 C23 . . . . -0.2(2) ?
N4 C21 C22 C23 . . . . -179.05(15) ?
C21 C22 C23 C24 . . . . 0.2(3) ?
C22 C23 C24 O24 . . . . 179.14(16) ?
C22 C23 C24 C25 . . . . 0.0(3) ?
O24 C24 C25 C26 . . . . -179.33(14) ?
C23 C24 C25 C26 . . . . -0.3(2) ?
C22 C21 C26 C25 . . . . -0.1(2) ?
N4 C21 C26 C25 . . . . 178.71(14) ?
C24 C25 C26 C21 . . . . 0.3(2) ?
C25 C24 O24 C27 . . . . -0.2(2) ?
C23 C24 O24 C27 . . . . -179.20(15) ?
C36 C31 C32 C33 . . . . 0.8(2) ?
C37 C31 C32 C33 . . . . 178.20(12) ?
C31 C32 C33 C34 . . . . 0.3(2) ?
C31 C32 C33 N33 . . . . -177.08(13) ?
C32 C33 C34 C35 . . . . -1.1(2) ?
N33 C33 C34 C35 . . . . 176.30(13) ?
C33 C34 C35 C36 . . . . 0.8(2) ?
C33 C34 C35 N35 . . . . -178.10(13) ?
C34 C35 C36 C31 . . . . 0.3(2) ?
N35 C35 C36 C31 . . . . 179.18(12) ?
C32 C31 C36 C35 . . . . -1.1(2) ?
C37 C31 C36 C35 . . . . -178.48(12) ?
C32 C31 C37 O31 . . . . -173.38(14) ?
C36 C31 C37 O31 . . . . 4.0(2) ?
C32 C31 C37 O32 . . . . 4.7(2) ?
C36 C31 C37 O32 . . . . -177.93(13) ?
C34 C33 N33 O33 . . . . -161.49(16) ?
C32 C33 N33 O33 . . . . 16.0(2) ?
C34 C33 N33 O34 . . . . 18.4(2) ?
C32 C33 N33 O34 . . . . -164.13(14) ?
C34 C35 N35 O35 . . . . -174.75(15) ?
C36 C35 N35 O35 . . . . 6.3(2) ?
C34 C35 N35 O36 . . . . 6.0(2) ?
C36 C35 N35 O36 . . . . -172.92(14) ?

_cod_database_fobs_code 2243309
